data_4116459
loop_
_publ_author_name
'Stephen F. Martin'
'Kenneth J. Barr'
'Dudley W. Smith'
'Scott K. Bur'

_publ_section_title
;
 Applications of Vinylogous Mannich Reactions. Concise Enantiospecific
 Total Syntheses of (+)-Croomine
;
_journal_name_full 'Journal of the American Chemical Society'
_journal_page_first 6990
_journal_page_last 6997
_journal_paper_doi 10.1021/ja990077r
_journal_volume 121
_journal_year 1999
_chemical_formula_sum 'C18 H21 N O4'
_chemical_formula_weight 315.36
_chemical_name_systematic
; 
 ? 
;
_space_group_IT_number 14
_symmetry_cell_setting monoclinic
_symmetry_space_group_name_Hall '-P 2yn'
_symmetry_space_group_name_H-M 'P 1 21/n 1'
_atom_sites_solution_hydrogens geom
_atom_sites_solution_primary direct
_atom_sites_solution_secondary difmap
_audit_creation_method SHELXL
_cell_angle_alpha 90.00
_cell_angle_beta 90.530(10)
_cell_angle_gamma 90.00
_cell_formula_units_Z 4
_cell_length_a 12.162(2)
_cell_length_b 6.2820(10)
_cell_length_c 21.198(2)
_cell_measurement_temperature 183(2)
_cell_volume 1619.5(4)
_computing_structure_refinement 'SHELXL-93 (Sheldrick, 1993)'
_computing_structure_solution 'SHELXS-86 (Sheldrick, 1990)'
_diffrn_ambient_temperature 183(2)
_diffrn_radiation_monochromator graphite
_diffrn_radiation_source 'normal-focus sealed tube'
_diffrn_radiation_type MoK\a
_diffrn_radiation_wavelength 0.71073
_diffrn_reflns_av_R_equivalents 0.0277
_diffrn_reflns_av_sigmaI/netI 0.0484
_diffrn_reflns_limit_h_max 15
_diffrn_reflns_limit_h_min -1
_diffrn_reflns_limit_k_max 8
_diffrn_reflns_limit_k_min -1
_diffrn_reflns_limit_l_max 25
_diffrn_reflns_limit_l_min -27
_diffrn_reflns_number 3477
_diffrn_reflns_theta_max 27.49
_diffrn_reflns_theta_min 3.32
_exptl_absorpt_coefficient_mu 0.091
_exptl_crystal_density_diffrn 1.293
_exptl_crystal_F_000 672
_refine_diff_density_max 0.192
_refine_diff_density_min -0.184
_refine_diff_density_rms 0.039
_refine_ls_extinction_coef 0.0110(14)
_refine_ls_extinction_expression Fc^*^=kFc[1+0.001xFc^2^\l^3^/sin(2\q)]^-1/4^
_refine_ls_extinction_method SHELXL
_refine_ls_goodness_of_fit_all 1.052
_refine_ls_goodness_of_fit_obs 1.113
_refine_ls_matrix_type full
_refine_ls_number_parameters 293
_refine_ls_number_reflns 3335
_refine_ls_number_restraints 0
_refine_ls_restrained_S_all 1.056
_refine_ls_restrained_S_obs 1.113
_refine_ls_R_factor_all 0.0919
_refine_ls_R_factor_obs 0.0506
_refine_ls_shift/esd_max -0.002
_refine_ls_shift/esd_mean 0.000
_refine_ls_structure_factor_coef Fsqd
_refine_ls_weighting_details 'w=1/[\s^2^(Fo^2^)+(0.0350P)^2^+0.6780P] where P=(Fo^2^+2Fc^2^)/3'
_refine_ls_weighting_scheme calc
_refine_ls_wR_factor_all 0.1153
_refine_ls_wR_factor_obs 0.0958
_reflns_number_observed 2174
_reflns_number_total 3337
_reflns_observed_criterion >2sigma(I)
_cod_data_source_file ja990077r_4.cif
_cod_data_source_block 11f
_cod_depositor_comments
;
The following automatic conversions were performed:

'_refine_ls_weighting_scheme' value 'calc
w=1/[\s^2^(Fo^2^)+(0.0350P)^2^+0.6780P] where P=(Fo^2^+2Fc^2^)/3' was
changed to 'calc'. New tag '_refine_ls_weighting_details' was
created. The value of the new tag was set to
'w=1/[\s^2^(Fo^2^)+(0.0350P)^2^+0.6780P] where P=(Fo^2^+2Fc^2^)/3'.

Automatic conversion script
Id: cif_fix_values 3143 2015-03-26 13:38:13Z robertas 
;
_cod_database_code 4116459

loop_
_symmetry_equiv_pos_as_xyz
'x, y, z'
'-x+1/2, y+1/2, -z+1/2'
'-x, -y, -z'
'x-1/2, -y-1/2, z-1/2'

loop_
_atom_site_aniso_label
_atom_site_aniso_U_11
_atom_site_aniso_U_22
_atom_site_aniso_U_33
_atom_site_aniso_U_23
_atom_site_aniso_U_13
_atom_site_aniso_U_12
O1 0.0357(8) 0.0321(8) 0.0282(9) 0.0006(6) 0.0011(7) -0.0111(6)
C2 0.0253(10) 0.0355(12) 0.0324(14) -0.0015(10) -0.0021(9) -0.0005(9)
C3 0.0248(10) 0.0329(12) 0.0342(14) 0.0039(10) 0.0018(10) 0.0022(9)
C4 0.0235(10) 0.0285(11) 0.0418(15) 0.0011(10) 0.0023(10) 0.0005(9)
C5 0.0299(11) 0.0299(11) 0.0317(13) -0.0048(9) 0.0052(10) -0.0071(9)
C6 0.0331(11) 0.0296(12) 0.0260(13) -0.0039(9) 0.0045(10) -0.0080(9)
N7 0.0284(9) 0.0233(9) 0.0309(11) 0.0013(7) 0.0030(8) -0.0021(7)
C8 0.047(2) 0.0282(13) 0.050(2) 0.0070(11) 0.0044(14) -0.0009(11)
C9 0.063(2) 0.0383(14) 0.041(2) 0.0136(12) -0.0013(14) -0.0075(14)
C10 0.0448(14) 0.053(2) 0.0251(14) 0.0045(11) -0.0034(12) -0.0115(12)
O11 0.0560(10) 0.0374(9) 0.0425(12) -0.0050(8) -0.0129(9) -0.0087(8)
C12 0.047(2) 0.056(2) 0.034(2) 0.0116(12) -0.0034(13) 0.0017(13)
C13 0.0377(14) 0.056(2) 0.045(2) -0.0111(14) 0.0123(13) -0.0053(13)
C14 0.0251(10) 0.0265(11) 0.0295(13) -0.0002(9) -0.0007(9) -0.0016(8)
O15 0.0395(9) 0.0264(8) 0.0510(11) 0.0059(7) 0.0130(8) 0.0000(7)
O16 0.0316(8) 0.0315(8) 0.0318(9) -0.0010(6) 0.0054(7) -0.0011(6)
C17 0.0344(12) 0.0488(15) 0.0249(14) -0.0002(11) 0.0037(11) -0.0044(11)
C18 0.0309(10) 0.0385(12) 0.0177(11) 0.0048(9) 0.0043(9) -0.0015(10)
C19 0.0374(13) 0.0479(15) 0.0286(14) 0.0063(11) 0.0055(11) 0.0045(11)
C20 0.0315(13) 0.084(2) 0.042(2) 0.0119(15) 0.0049(12) 0.0034(14)
C21 0.0391(15) 0.093(2) 0.037(2) 0.010(2) -0.0030(13) -0.024(2)
C22 0.071(2) 0.051(2) 0.035(2) 0.0021(12) 0.0002(15) -0.0258(15)
C23 0.0456(13) 0.0383(13) 0.0276(13) 0.0026(10) 0.0038(11) -0.0032(11)

loop_
_atom_site_label
_atom_site_type_symbol
_atom_site_fract_x
_atom_site_fract_y
_atom_site_fract_z
_atom_site_U_iso_or_equiv
_atom_site_thermal_displace_type
_atom_site_occupancy
_atom_site_calc_flag
O1 O 0.36260(12) 1.0660(2) 0.08010(7) 0.0320(4) Uani 1 d
C2 C 0.3730(2) 1.0726(3) 0.14385(11) 0.0311(5) Uani 1 d
C3 C 0.3489(2) 0.8603(3) 0.17013(11) 0.0306(5) Uani 1 d
C4 C 0.3223(2) 0.7360(4) 0.12205(11) 0.0313(5) Uani 1 d
C5 C 0.3238(2) 0.8550(3) 0.06106(11) 0.0304(5) Uani 1 d
C6 C 0.2080(2) 0.8844(3) 0.03129(11) 0.0295(5) Uani 1 d
N7 N 0.12922(14) 0.9699(3) 0.07632(9) 0.0275(4) Uani 1 d
C8 C 0.1010(2) 1.1938(4) 0.06484(15) 0.0419(6) Uani 1 d
C9 C 0.1692(3) 1.2553(4) 0.00831(14) 0.0475(7) Uani 1 d
C10 C 0.2028(2) 1.0475(4) -0.02239(12) 0.0409(6) Uani 1 d
O11 O 0.40013(14) 1.2346(3) 0.17047(9) 0.0454(4) Uani 1 d
C12 C 0.3571(3) 0.8132(5) 0.23904(13) 0.0454(7) Uani 1 d
C13 C 0.4049(2) 0.7604(5) 0.01446(14) 0.0460(7) Uani 1 d
C14 C 0.0756(2) 0.8421(3) 0.11670(11) 0.0270(5) Uani 1 d
O15 O 0.08911(13) 0.6516(2) 0.12134(8) 0.0389(4) Uani 1 d
O16 O 0.00444(12) 0.9552(2) 0.15204(7) 0.0316(4) Uani 1 d
C17 C -0.0493(2) 0.8363(4) 0.20246(12) 0.0360(6) Uani 1 d
C18 C -0.1565(2) 0.7437(4) 0.18136(10) 0.0290(5) Uani 1 d
C19 C -0.2526(2) 0.8613(4) 0.18822(12) 0.0379(6) Uani 1 d
C20 C -0.3528(2) 0.7787(5) 0.16970(14) 0.0525(8) Uani 1 d
C21 C -0.3587(2) 0.5767(6) 0.14456(14) 0.0565(8) Uani 1 d
C22 C -0.2652(3) 0.4577(5) 0.13812(13) 0.0520(8) Uani 1 d
C23 C -0.1636(2) 0.5399(4) 0.15615(11) 0.0371(6) Uani 1 d
H4 H 0.3060(19) 0.5904(38) 0.1233(11) 0.040(7) Uiso 1 d
H6 H 0.1820(17) 0.7420(34) 0.0171(11) 0.029(6) Uiso 1 d
H8A H 0.1173(23) 1.2775(44) 0.1000(15) 0.061(9) Uiso 1 d
H8B H 0.0207(26) 1.1991(44) 0.0561(15) 0.071(9) Uiso 1 d
H9A H 0.2393(23) 1.3351(41) 0.0241(14) 0.057(8) Uiso 1 d
H9B H 0.1242(23) 1.3443(43) -0.0203(15) 0.061(8) Uiso 1 d
H10A H 0.1489(21) 1.0023(40) -0.0540(14) 0.052(8) Uiso 1 d
H10B H 0.2704(21) 1.0627(38) -0.0453(13) 0.046(7) Uiso 1 d
H12A H 0.3543(32) 0.6614(65) 0.2483(18) 0.110(14) Uiso 1 d
H12B H 0.2911(32) 0.8597(56) 0.2580(18) 0.107(13) Uiso 1 d
H12C H 0.4304(34) 0.8492(59) 0.2586(20) 0.118(14) Uiso 1 d
H13A H 0.4800(24) 0.7540(43) 0.0368(14) 0.062(8) Uiso 1 d
H13B H 0.3777(23) 0.6219(45) 0.0015(14) 0.060(8) Uiso 1 d
H13C H 0.4157(22) 0.8582(42) -0.0210(14) 0.054(8) Uiso 1 d
H17A H -0.0596(19) 0.9468(37) 0.2358(12) 0.042(7) Uiso 1 d
H17B H 0.0026(22) 0.7221(42) 0.2186(13) 0.055(8) Uiso 1 d
H19 H -0.2489(21) 1.0020(42) 0.2057(14) 0.057(8) Uiso 1 d
H20 H -0.4181(27) 0.8655(46) 0.1754(16) 0.077(10) Uiso 1 d
H21 H -0.4316(24) 0.5223(44) 0.1323(14) 0.065(9) Uiso 1 d
H22 H -0.2650(23) 0.3149(45) 0.1216(14) 0.061(9) Uiso 1 d
H23 H -0.0965(22) 0.4598(40) 0.1516(13) 0.052(8) Uiso 1 d

loop_
_atom_type_symbol
_atom_type_description
_atom_type_scat_dispersion_real
_atom_type_scat_dispersion_imag
_atom_type_scat_source
C C 0.0033 0.0016 'International Tables Vol C Tables 4.2.6.8 and 6.1.1.4'
H H 0.0000 0.0000 'International Tables Vol C Tables 4.2.6.8 and 6.1.1.4'
N N 0.0061 0.0033 'International Tables Vol C Tables 4.2.6.8 and 6.1.1.4'
O O 0.0106 0.0060 'International Tables Vol C Tables 4.2.6.8 and 6.1.1.4'

loop_
_geom_angle_atom_site_label_1
_geom_angle_atom_site_label_2
_geom_angle_atom_site_label_3
_geom_angle
C2 O1 C5 109.3(2)
O11 C2 O1 120.9(2)
O11 C2 C3 129.7(2)
O1 C2 C3 109.3(2)
C4 C3 C2 106.9(2)
C4 C3 C12 130.6(2)
C2 C3 C12 122.5(2)
C3 C4 C5 111.5(2)
C3 C4 H4 127.3(15)
C5 C4 H4 121.2(15)
O1 C5 C4 102.8(2)
O1 C5 C13 108.9(2)
C4 C5 C13 112.3(2)
O1 C5 C6 107.1(2)
C4 C5 C6 113.2(2)
C13 C5 C6 112.0(2)
N7 C6 C10 102.5(2)
N7 C6 C5 112.1(2)
C10 C6 C5 114.4(2)
N7 C6 H6 108.7(12)
C10 C6 H6 111.4(13)
C5 C6 H6 107.5(13)
C14 N7 C6 121.4(2)
C14 N7 C8 124.2(2)
C6 N7 C8 113.4(2)
N7 C8 C9 104.3(2)
N7 C8 H8A 111.1(19)
C9 C8 H8A 112.0(17)
N7 C8 H8B 107.0(16)
C9 C8 H8B 112.9(19)
H8A C8 H8B 109.4(24)
C8 C9 C10 105.8(2)
C8 C9 H9A 108.8(16)
C10 C9 H9A 109.3(14)
C8 C9 H9B 109.0(16)
C10 C9 H9B 112.0(17)
H9A C9 H9B 111.9(22)
C9 C10 C6 105.4(2)
C9 C10 H10A 111.3(15)
C6 C10 H10A 109.8(16)
C9 C10 H10B 111.4(15)
C6 C10 H10B 114.3(16)
H10A C10 H10B 104.7(21)
C3 C12 H12A 112.9(24)
C3 C12 H12B 107.8(24)
H12A C12 H12B 100.7(29)
C3 C12 H12C 114.2(23)
H12A C12 H12C 99.7(29)
H12B C12 H12C 120.4(31)
C5 C13 H13A 107.2(16)
C5 C13 H13B 108.3(16)
H13A C13 H13B 113.3(23)
C5 C13 H13C 110.2(15)
H13A C13 H13C 104.7(22)
H13B C13 H13C 113.1(25)
O15 C14 N7 125.0(2)
O15 C14 O16 124.2(2)
N7 C14 O16 110.8(2)
C14 O16 C17 115.4(2)
O16 C17 C18 112.0(2)
O16 C17 H17A 102.8(13)
C18 C17 H17A 111.6(14)
O16 C17 H17B 109.1(14)
C18 C17 H17B 111.4(15)
H17A C17 H17B 109.6(23)
C23 C18 C19 118.7(2)
C23 C18 C17 121.7(2)
C19 C18 C17 119.6(2)
C20 C19 C18 120.8(3)
C20 C19 H19 119.7(16)
C18 C19 H19 119.6(16)
C21 C20 C19 120.0(3)
C21 C20 H20 121.7(19)
C19 C20 H20 118.3(19)
C22 C21 C20 120.1(3)
C22 C21 H21 122.1(16)
C20 C21 H21 117.8(16)
C21 C22 C23 120.5(3)
C21 C22 H22 123.4(17)
C23 C22 H22 116.2(18)
C22 C23 C18 120.0(2)
C22 C23 H23 122.0(16)
C18 C23 H23 118.0(16)

loop_
_geom_bond_atom_site_label_1
_geom_bond_atom_site_label_2
_geom_bond_distance
O1 C2 1.357(3)
O1 C5 1.462(2)
C2 O11 1.208(3)
C2 C3 1.476(3)
C3 C4 1.322(3)
C3 C12 1.493(3)
C4 C5 1.494(3)
C4 H4 0.94(2)
C5 C13 1.522(3)
C5 C6 1.550(3)
C6 N7 1.461(3)
C6 C10 1.532(3)
C6 H6 0.99(2)
N7 C14 1.347(3)
N7 C8 1.467(3)
C8 C9 1.514(4)
C8 H8A 0.93(3)
C8 H8B 0.99(3)
C9 C10 1.516(4)
C9 H9A 1.04(3)
C9 H9B 0.99(3)
C10 H10A 0.98(3)
C10 H10B 0.96(2)
C12 H12A 0.97(4)
C12 H12B 0.95(4)
C12 H12C 1.01(4)
C13 H13A 1.03(3)
C13 H13B 0.97(3)
C13 H13C 0.98(3)
C14 O15 1.212(2)
C14 O16 1.351(2)
O16 C17 1.463(3)
C17 C18 1.492(3)
C17 H17A 1.00(2)
C17 H17B 1.01(3)
C18 C23 1.390(3)
C18 C19 1.391(3)
C19 C20 1.378(4)
C19 H19 0.96(3)
C20 C21 1.378(4)
C20 H20 0.97(3)
C21 C22 1.369(4)
C21 H21 0.98(3)
C22 C23 1.390(4)
C22 H22 0.96(3)
C23 H23 0.96(3)

loop_
_geom_torsion_atom_site_label_1
_geom_torsion_atom_site_label_2
_geom_torsion_atom_site_label_3
_geom_torsion_atom_site_label_4
_geom_torsion
C5 O1 C2 O11 -177.2(2)
C5 O1 C2 C3 3.9(2)
O11 C2 C3 C4 179.6(2)
O1 C2 C3 C4 -1.6(2)
O11 C2 C3 C12 -1.0(4)
O1 C2 C3 C12 177.8(2)
C2 C3 C4 C5 -1.4(2)
C12 C3 C4 C5 179.3(2)
C2 O1 C5 C4 -4.5(2)
C2 O1 C5 C13 -123.8(2)
C2 O1 C5 C6 115.0(2)
C3 C4 C5 O1 3.6(2)
C3 C4 C5 C13 120.4(2)
C3 C4 C5 C6 -111.6(2)
O1 C5 C6 N7 -62.2(2)
C4 C5 C6 N7 50.3(2)
C13 C5 C6 N7 178.5(2)
O1 C5 C6 C10 54.0(2)
C4 C5 C6 C10 166.6(2)
C13 C5 C6 C10 -65.3(3)
C10 C6 N7 C14 152.8(2)
C5 C6 N7 C14 -84.1(2)
C10 C6 N7 C8 -16.6(3)
C5 C6 N7 C8 106.6(2)
C14 N7 C8 C9 -170.0(2)
C6 N7 C8 C9 -0.9(3)
N7 C8 C9 C10 18.5(3)
C8 C9 C10 C6 -28.9(3)
N7 C6 C10 C9 27.4(3)
C5 C6 C10 C9 -94.3(2)
C6 N7 C14 O15 2.6(4)
C8 N7 C14 O15 170.8(2)
C6 N7 C14 O16 -177.8(2)
C8 N7 C14 O16 -9.6(3)
O15 C14 O16 C17 6.2(3)
N7 C14 O16 C17 -173.4(2)
C14 O16 C17 C18 -92.1(2)
O16 C17 C18 C23 91.4(3)
O16 C17 C18 C19 -90.1(2)
C23 C18 C19 C20 -0.8(3)
C17 C18 C19 C20 -179.4(2)
C18 C19 C20 C21 0.6(4)
C19 C20 C21 C22 0.2(4)
C20 C21 C22 C23 -0.7(4)
C21 C22 C23 C18 0.5(4)
C19 C18 C23 C22 0.3(3)
C17 C18 C23 C22 178.8(2)
